data_7205945
loop_
_publ_author_name
'Song, Jiao'
'Hou, Yajie'
'Zhang, Lifang'
'Fu, Yunlong'

_publ_section_title
;
 Synthesis and photoluminescent properties of two 2D and 3D
 iodocuprates modified by a protonated ligand
;
_journal_issue 11
_journal_name_full CrystEngComm
_journal_page_first 3750
_journal_paper_doi 10.1039/c1ce05020f
_journal_volume 13
_journal_year 2011
_chemical_formula_sum 'C8 H16 Cu4 I5 N3'
_chemical_formula_weight 1042.90
_chemical_name_systematic
;
?
;
_space_group_IT_number 14
_symmetry_cell_setting monoclinic
_symmetry_space_group_name_Hall '-P 2ybc'
_symmetry_space_group_name_H-M 'P 1 21/c 1'
_atom_sites_solution_hydrogens geom
_atom_sites_solution_primary direct
_atom_sites_solution_secondary difmap
_audit_creation_method SHELXL-97
_cell_angle_alpha 90.00
_cell_angle_beta 94.213(2)
_cell_angle_gamma 90.00
_cell_formula_units_Z 4
_cell_length_a 8.7682(10)
_cell_length_b 16.8580(19)
_cell_length_c 13.7225(15)
_cell_measurement_temperature 298(2)
_cell_volume 2022.9(4)
_computing_cell_refinement 'Bruker SMART'
_computing_data_collection 'Bruker SMART'
_computing_data_reduction 'Bruker SAINT'
_computing_molecular_graphics 'Bruker SHELXTL'
_computing_publication_material 'Bruker SHELXTL'
_computing_structure_refinement 'SHELXL-97 (Sheldrick, 1997)'
_computing_structure_solution 'SHELXS-97 (Sheldrick, 1990)'
_diffrn_ambient_temperature 298(2)
_diffrn_measured_fraction_theta_full 0.999
_diffrn_measured_fraction_theta_max 0.999
_diffrn_measurement_device_type 'CCD area detector'
_diffrn_measurement_method 'phi and omega scans'
_diffrn_radiation_monochromator graphite
_diffrn_radiation_source 'fine-focus sealed tube'
_diffrn_radiation_type MoK\a
_diffrn_radiation_wavelength 0.71073
_diffrn_reflns_av_R_equivalents 0.0209
_diffrn_reflns_av_sigmaI/netI 0.0250
_diffrn_reflns_limit_h_max 10
_diffrn_reflns_limit_h_min -6
_diffrn_reflns_limit_k_max 19
_diffrn_reflns_limit_k_min -20
_diffrn_reflns_limit_l_max 16
_diffrn_reflns_limit_l_min -16
_diffrn_reflns_number 11263
_diffrn_reflns_theta_full 26.00
_diffrn_reflns_theta_max 26.00
_diffrn_reflns_theta_min 1.92
_exptl_absorpt_coefficient_mu 11.771
_exptl_absorpt_correction_T_max 0.4527
_exptl_absorpt_correction_T_min 0.2895
_exptl_absorpt_correction_type multi-scan
_exptl_crystal_colour colorless
_exptl_crystal_density_diffrn 3.424
_exptl_crystal_density_method 'not measured'
_exptl_crystal_description block
_exptl_crystal_F_000 1864
_exptl_crystal_size_max 0.14
_exptl_crystal_size_mid 0.12
_exptl_crystal_size_min 0.08
_refine_diff_density_max 0.515
_refine_diff_density_min -0.781
_refine_diff_density_rms 0.130
_refine_ls_extinction_coef 0.00124(5)
_refine_ls_extinction_expression Fc^*^=kFc[1+0.001xFc^2^\l^3^/sin(2\q)]^-1/4^
_refine_ls_extinction_method SHELXL
_refine_ls_goodness_of_fit_ref 1.010
_refine_ls_hydrogen_treatment mixed
_refine_ls_matrix_type full
_refine_ls_number_parameters 187
_refine_ls_number_reflns 3974
_refine_ls_number_restraints 1
_refine_ls_restrained_S_all 1.009
_refine_ls_R_factor_all 0.0268
_refine_ls_R_factor_gt 0.0223
_refine_ls_shift/su_max 0.003
_refine_ls_shift/su_mean 0.000
_refine_ls_structure_factor_coef Fsqd
_refine_ls_weighting_details 'calc w=1/[\s^2^(Fo^2^)+(0.0258P)^2^+0.0000P] where P=(Fo^2^+2Fc^2^)/3'
_refine_ls_weighting_scheme calc
_refine_ls_wR_factor_gt 0.0486
_refine_ls_wR_factor_ref 0.0504
_reflns_number_gt 3524
_reflns_number_total 3974
_reflns_threshold_expression >2sigma(I)
_cod_data_source_file c1ce05020f.txt
_cod_data_source_block aa
_cod_depositor_comments
;
The following automatic conversions were performed:
'_symmetry_cell_setting' value 'Monoclinic' changed to 'monoclinic'
according to '/home/saulius/struct/CIF-dictionaries/cif_core.dic'
dictionary named 'cif_core.dic' version 2.4.1 from 2010-06-29.

Automatic conversion script
Id: cif_fix_enum 1555 2011-01-17 13:19:09Z saulius 
;
_cod_original_sg_symbol_H-M 'P2(1)/c '
_cod_database_code 7205945

loop_
_symmetry_equiv_pos_as_xyz
'x, y, z'
'-x, y+1/2, -z+1/2'
'-x, -y, -z'
'x, -y-1/2, z-1/2'

loop_
_atom_site_label
_atom_site_type_symbol
_atom_site_fract_x
_atom_site_fract_y
_atom_site_fract_z
_atom_site_U_iso_or_equiv
_atom_site_adp_type
_atom_site_occupancy
_atom_site_symmetry_multiplicity
_atom_site_calc_flag
_atom_site_refinement_flags
_atom_site_disorder_assembly
_atom_site_disorder_group
I1 I 0.97942(3) 0.183125(17) 0.58200(2) 0.03311(8) Uani 1 1 d . . .
I2 I 0.46007(3) 0.209543(16) 0.54926(2) 0.03233(8) Uani 1 1 d . . .
I3 I 0.74823(4) 0.415454(17) 0.55613(2) 0.03768(9) Uani 1 1 d . . .
I4 I 0.71603(3) 0.241199(17) 0.808249(19) 0.03468(9) Uani 1 1 d . . .
I5 I 0.28789(3) -0.014454(16) 0.58823(2) 0.03250(8) Uani 1 1 d . . .
Cu1 Cu 0.71420(7) 0.16475(3) 0.46212(4) 0.04234(15) Uani 1 1 d . . .
Cu2 Cu 0.73107(7) 0.26494(3) 0.61453(4) 0.03977(15) Uani 1 1 d . . .
Cu3 Cu 0.45093(7) 0.07038(3) 0.46250(4) 0.03728(14) Uani 1 1 d . . .
Cu4 Cu 0.89879(7) 0.30289(4) 0.46174(5) 0.04870(17) Uani 1 1 d . . .
N1 N 0.3024(4) 0.07061(19) 0.3322(2) 0.0256(7) Uani 1 1 d . . .
N2 N 0.1147(4) 0.0695(2) 0.1835(3) 0.0385(9) Uani 1 1 d D . .
N3 N 1.0910(5) 0.3437(3) 0.4124(3) 0.0482(10) Uani 1 1 d . . .
C1 C 0.2673(6) -0.0105(3) 0.3009(3) 0.0461(13) Uani 1 1 d . . .
H1A H 0.2358 -0.0408 0.3560 0.055 Uiso 1 1 calc R . .
H1B H 0.3587 -0.0350 0.2788 0.055 Uiso 1 1 calc R . .
C2 C 0.1413(6) -0.0131(3) 0.2188(3) 0.0488(13) Uani 1 1 d . . .
H2A H 0.1717 -0.0465 0.1660 0.059 Uiso 1 1 calc R . .
H2B H 0.0484 -0.0346 0.2426 0.059 Uiso 1 1 calc R . .
C3 C 0.1594(6) 0.1095(4) 0.3540(4) 0.0539(15) Uani 1 1 d . . .
H3A H 0.1819 0.1614 0.3821 0.065 Uiso 1 1 calc R . .
H3B H 0.1094 0.0783 0.4019 0.065 Uiso 1 1 calc R . .
C4 C 0.0512(6) 0.1186(3) 0.2613(3) 0.0516(14) Uani 1 1 d . . .
H4A H -0.0507 0.1006 0.2734 0.062 Uiso 1 1 calc R . .
H4B H 0.0453 0.1738 0.2414 0.062 Uiso 1 1 calc R . .
C5 C 0.3650(6) 0.1128(3) 0.2506(3) 0.0515(14) Uani 1 1 d . . .
H5A H 0.4653 0.0916 0.2400 0.062 Uiso 1 1 calc R . .
H5B H 0.3769 0.1685 0.2671 0.062 Uiso 1 1 calc R . .
C6 C 0.2616(6) 0.1048(3) 0.1567(3) 0.0508(14) Uani 1 1 d . . .
H6A H 0.2435 0.1564 0.1268 0.061 Uiso 1 1 calc R . .
H6B H 0.3091 0.0709 0.1105 0.061 Uiso 1 1 calc R . .
C7 C 1.2007(6) 0.3579(3) 0.3776(4) 0.0449(12) Uani 1 1 d . . .
C8 C 1.3418(6) 0.3763(4) 0.3329(5) 0.0691(17) Uani 1 1 d . . .
H8A H 1.3511 0.4328 0.3262 0.104 Uiso 1 1 calc R . .
H8B H 1.3403 0.3519 0.2697 0.104 Uiso 1 1 calc R . .
H8C H 1.4273 0.3565 0.3735 0.104 Uiso 1 1 calc R . .
H1 H 0.043(5) 0.068(3) 0.134(3) 0.063(17) Uiso 1 1 d D . .

loop_
_atom_site_aniso_label
_atom_site_aniso_U_11
_atom_site_aniso_U_22
_atom_site_aniso_U_33
_atom_site_aniso_U_23
_atom_site_aniso_U_13
_atom_site_aniso_U_12
I1 0.03004(17) 0.03659(17) 0.03280(15) -0.00074(12) 0.00296(12) 0.00442(12)
I2 0.02709(16) 0.03386(16) 0.03632(16) -0.00912(12) 0.00418(12) -0.00308(12)
I3 0.0443(2) 0.02952(16) 0.03813(16) -0.00032(12) -0.00463(13) 0.00036(12)
I4 0.04230(19) 0.03927(18) 0.02262(14) -0.00076(11) 0.00333(12) 0.00106(13)
I5 0.03480(18) 0.02881(16) 0.03447(16) 0.00005(12) 0.00645(12) 0.00084(12)
Cu1 0.0499(4) 0.0360(3) 0.0415(3) -0.0018(3) 0.0063(3) -0.0027(3)
Cu2 0.0379(3) 0.0442(3) 0.0375(3) -0.0029(3) 0.0050(2) -0.0015(3)
Cu3 0.0361(3) 0.0394(3) 0.0353(3) -0.0025(2) -0.0047(2) 0.0018(2)
Cu4 0.0421(4) 0.0557(4) 0.0484(4) 0.0080(3) 0.0036(3) -0.0059(3)
N1 0.0274(19) 0.0263(18) 0.0227(16) -0.0024(13) -0.0010(14) 0.0023(14)
N2 0.036(2) 0.052(3) 0.0259(19) -0.0007(17) -0.0079(16) -0.0046(18)
N3 0.040(3) 0.052(3) 0.053(3) 0.013(2) 0.003(2) -0.004(2)
C1 0.061(4) 0.031(3) 0.044(3) -0.001(2) -0.015(2) -0.003(2)
C2 0.066(4) 0.038(3) 0.040(3) -0.002(2) -0.015(2) -0.012(2)
C3 0.046(3) 0.074(4) 0.040(3) -0.015(3) -0.011(2) 0.027(3)
C4 0.039(3) 0.070(4) 0.045(3) -0.003(3) -0.003(2) 0.021(3)
C5 0.042(3) 0.072(4) 0.039(3) 0.016(3) -0.005(2) -0.018(3)
C6 0.045(3) 0.074(4) 0.033(3) 0.014(2) -0.002(2) -0.016(3)
C7 0.048(3) 0.036(3) 0.051(3) 0.007(2) 0.005(3) -0.001(2)
C8 0.053(4) 0.075(4) 0.083(4) 0.013(3) 0.034(3) 0.008(3)

loop_
_atom_type_symbol
_atom_type_description
_atom_type_scat_dispersion_real
_atom_type_scat_dispersion_imag
_atom_type_scat_source
C C 0.0033 0.0016 'International Tables Vol C Tables 4.2.6.8 and 6.1.1.4'
H H 0.0000 0.0000 'International Tables Vol C Tables 4.2.6.8 and 6.1.1.4'
N N 0.0061 0.0033 'International Tables Vol C Tables 4.2.6.8 and 6.1.1.4'
Cu Cu 0.3201 1.2651 'International Tables Vol C Tables 4.2.6.8 and 6.1.1.4'
I I -0.4742 1.8119 'International Tables Vol C Tables 4.2.6.8 and 6.1.1.4'

loop_
_geom_angle_atom_site_label_1
_geom_angle_atom_site_label_2
_geom_angle_atom_site_label_3
_geom_angle
_geom_angle_site_symmetry_1
_geom_angle_site_symmetry_3
_geom_angle_publ_flag
Cu2 I1 Cu4 61.69(2) . . ?
Cu2 I1 Cu1 59.449(19) . . ?
Cu4 I1 Cu1 62.88(2) . . ?
Cu3 I2 Cu2 117.69(2) . . ?
Cu3 I2 Cu1 63.300(19) . . ?
Cu2 I2 Cu1 60.084(19) . . ?
Cu2 I3 Cu4 61.02(2) . . ?
Cu1 I4 Cu4 64.72(2) 4_566 4_566 ?
Cu1 I4 Cu2 134.54(2) 4_566 . ?
Cu4 I4 Cu2 138.71(2) 4_566 . ?
Cu3 I5 Cu1 64.649(19) 3_656 3_656 ?
Cu3 I5 Cu3 60.71(2) 3_656 . ?
Cu1 I5 Cu3 109.49(2) 3_656 . ?
I5 Cu1 I4 111.66(2) 3_656 4_565 ?
I5 Cu1 Cu2 144.21(3) 3_656 . ?
I4 Cu1 Cu2 104.00(3) 4_565 . ?
I5 Cu1 I2 113.24(2) 3_656 . ?
I4 Cu1 I2 103.81(2) 4_565 . ?
Cu2 Cu1 I2 58.755(19) . . ?
I5 Cu1 I1 104.71(2) 3_656 . ?
I4 Cu1 I1 110.74(2) 4_565 . ?
Cu2 Cu1 I1 58.007(18) . . ?
I2 Cu1 I1 112.88(2) . . ?
I5 Cu1 Cu3 57.532(18) 3_656 . ?
I4 Cu1 Cu3 113.29(2) 4_565 . ?
Cu2 Cu1 Cu3 110.72(3) . . ?
I2 Cu1 Cu3 56.906(19) . . ?
I1 Cu1 Cu3 135.96(3) . . ?
I5 Cu1 Cu4 141.70(3) 3_656 . ?
I4 Cu1 Cu4 57.910(19) 4_565 . ?
Cu2 Cu1 Cu4 59.06(2) . . ?
I2 Cu1 Cu4 105.05(3) . . ?
I1 Cu1 Cu4 56.912(18) . . ?
Cu3 Cu1 Cu4 159.38(3) . . ?
I1 Cu2 I2 119.27(2) . . ?
I1 Cu2 I3 112.34(2) . . ?
I2 Cu2 I3 107.63(2) . . ?
I1 Cu2 Cu1 62.54(2) . . ?
I2 Cu2 Cu1 61.161(19) . . ?
I3 Cu2 Cu1 111.44(3) . . ?
I1 Cu2 I4 100.91(2) . . ?
I2 Cu2 I4 99.97(2) . . ?
I3 Cu2 I4 116.38(2) . . ?
Cu1 Cu2 I4 132.05(3) . . ?
I1 Cu2 Cu4 59.64(2) . . ?
I2 Cu2 Cu4 110.14(2) . . ?
I3 Cu2 Cu4 60.00(2) . . ?
Cu1 Cu2 Cu4 63.26(2) . . ?
I4 Cu2 Cu4 149.37(3) . . ?
N1 Cu3 I5 105.66(9) . 3_656 ?
N1 Cu3 I2 111.98(9) . . ?
I5 Cu3 I2 116.34(2) 3_656 . ?
N1 Cu3 Cu3 118.59(9) . 3_656 ?
I5 Cu3 Cu3 61.62(2) 3_656 3_656 ?
I2 Cu3 Cu3 127.80(3) . 3_656 ?
N1 Cu3 I5 102.43(9) . . ?
I5 Cu3 I5 119.29(2) 3_656 . ?
I2 Cu3 I5 100.46(2) . . ?
Cu3 Cu3 I5 57.67(2) 3_656 . ?
N1 Cu3 Cu1 116.71(9) . . ?
I5 Cu3 Cu1 57.82(2) 3_656 . ?
I2 Cu3 Cu1 59.794(18) . . ?
Cu3 Cu3 Cu1 105.06(3) 3_656 . ?
I5 Cu3 Cu1 140.27(2) . . ?
N3 Cu4 I4 107.70(12) . 4_565 ?
N3 Cu4 I1 106.25(12) . . ?
I4 Cu4 I1 113.28(3) 4_565 . ?
N3 Cu4 I3 112.22(13) . . ?
I4 Cu4 I3 106.83(2) 4_565 . ?
I1 Cu4 I3 110.61(2) . . ?
N3 Cu4 Cu2 149.76(12) . . ?
I4 Cu4 Cu2 102.48(3) 4_565 . ?
I1 Cu4 Cu2 58.674(19) . . ?
I3 Cu4 Cu2 58.98(2) . . ?
N3 Cu4 Cu1 141.62(13) . . ?
I4 Cu4 Cu1 57.369(19) 4_565 . ?
I1 Cu4 Cu1 60.21(2) . . ?
I3 Cu4 Cu1 106.10(3) . . ?
Cu2 Cu4 Cu1 57.68(2) . . ?
C1 N1 C3 108.3(4) . . ?
C1 N1 C5 108.2(4) . . ?
C3 N1 C5 108.3(4) . . ?
C1 N1 Cu3 110.3(2) . . ?
C3 N1 Cu3 107.9(2) . . ?
C5 N1 Cu3 113.6(3) . . ?
C2 N2 C6 109.7(4) . . ?
C2 N2 C4 110.2(4) . . ?
C6 N2 C4 109.3(4) . . ?
C2 N2 H1 108(3) . . ?
C6 N2 H1 113(3) . . ?
C4 N2 H1 107(3) . . ?
C7 N3 Cu4 171.0(5) . . ?
N1 C1 C2 111.8(4) . . ?
N1 C1 H1A 109.3 . . ?
C2 C1 H1A 109.3 . . ?
N1 C1 H1B 109.3 . . ?
C2 C1 H1B 109.3 . . ?
H1A C1 H1B 107.9 . . ?
N2 C2 C1 107.6(4) . . ?
N2 C2 H2A 110.2 . . ?
C1 C2 H2A 110.2 . . ?
N2 C2 H2B 110.2 . . ?
C1 C2 H2B 110.2 . . ?
H2A C2 H2B 108.5 . . ?
N1 C3 C4 111.1(4) . . ?
N1 C3 H3A 109.4 . . ?
C4 C3 H3A 109.4 . . ?
N1 C3 H3B 109.4 . . ?
C4 C3 H3B 109.4 . . ?
H3A C3 H3B 108.0 . . ?
N2 C4 C3 107.3(4) . . ?
N2 C4 H4A 110.3 . . ?
C3 C4 H4A 110.3 . . ?
N2 C4 H4B 110.3 . . ?
C3 C4 H4B 110.3 . . ?
H4A C4 H4B 108.5 . . ?
N1 C5 C6 111.6(4) . . ?
N1 C5 H5A 109.3 . . ?
C6 C5 H5A 109.3 . . ?
N1 C5 H5B 109.3 . . ?
C6 C5 H5B 109.3 . . ?
H5A C5 H5B 108.0 . . ?
N2 C6 C5 107.3(4) . . ?
N2 C6 H6A 110.3 . . ?
C5 C6 H6A 110.3 . . ?
N2 C6 H6B 110.3 . . ?
C5 C6 H6B 110.3 . . ?
H6A C6 H6B 108.5 . . ?
N3 C7 C8 179.8(7) . . ?
C7 C8 H8A 109.5 . . ?
C7 C8 H8B 109.5 . . ?
H8A C8 H8B 109.5 . . ?
C7 C8 H8C 109.5 . . ?
H8A C8 H8C 109.5 . . ?
H8B C8 H8C 109.5 . . ?

loop_
_geom_bond_atom_site_label_1
_geom_bond_atom_site_label_2
_geom_bond_distance
_geom_bond_site_symmetry_2
_geom_bond_publ_flag
I1 Cu2 2.6431(7) . ?
I1 Cu4 2.6698(7) . ?
I1 Cu1 2.7654(7) . ?
I2 Cu3 2.6294(6) . ?
I2 Cu2 2.6473(7) . ?
I2 Cu1 2.7124(7) . ?
I3 Cu2 2.6685(7) . ?
I3 Cu4 2.6968(8) . ?
I4 Cu1 2.6415(7) 4_566 ?
I4 Cu4 2.6573(7) 4_566 ?
I4 Cu2 2.7011(7) . ?
I5 Cu3 2.6177(7) 3_656 ?
I5 Cu1 2.6260(7) 3_656 ?
I5 Cu3 2.7255(7) . ?
Cu1 I5 2.6260(7) 3_656 ?
Cu1 I4 2.6415(7) 4_565 ?
Cu1 Cu2 2.6838(8) . ?
Cu1 Cu3 2.8038(9) . ?
Cu1 Cu4 2.8361(9) . ?
Cu2 Cu4 2.7240(9) . ?
Cu3 N1 2.134(3) . ?
Cu3 I5 2.6177(7) 3_656 ?
Cu3 Cu3 2.7019(11) 3_656 ?
Cu4 N3 1.985(4) . ?
Cu4 I4 2.6573(7) 4_565 ?
N1 C1 1.459(5) . ?
N1 C3 1.465(6) . ?
N1 C5 1.467(6) . ?
N2 C2 1.487(6) . ?
N2 C6 1.489(6) . ?
N2 C4 1.491(6) . ?
N2 H1 0.893(19) . ?
N3 C7 1.130(6) . ?
C1 C2 1.519(6) . ?
C1 H1A 0.9700 . ?
C1 H1B 0.9700 . ?
C2 H2A 0.9700 . ?
C2 H2B 0.9700 . ?
C3 C4 1.538(6) . ?
C3 H3A 0.9700 . ?
C3 H3B 0.9700 . ?
C4 H4A 0.9700 . ?
C4 H4B 0.9700 . ?
C5 C6 1.527(6) . ?
C5 H5A 0.9700 . ?
C5 H5B 0.9700 . ?
C6 H6A 0.9700 . ?
C6 H6B 0.9700 . ?
C7 C8 1.455(7) . ?
C8 H8A 0.9600 . ?
C8 H8B 0.9600 . ?
C8 H8C 0.9600 . ?

loop_
_geom_hbond_atom_site_label_D
_geom_hbond_atom_site_label_H
_geom_hbond_atom_site_label_A
_geom_hbond_distance_DH
_geom_hbond_distance_HA
_geom_hbond_distance_DA
_geom_hbond_angle_DHA
_geom_hbond_site_symmetry_A
N2 H1 I3 0.893(19) 2.74(3) 3.553(4) 152(4) 4_465
